data_7714002
loop_
_publ_author_name
'Chen, Ying-Jun'
'Dou, Chang-Xun'
'Yin, Pei-Pei'
'Chen, Jun-Ting'
'Yang, Xiao-Gang'
'Li, Bo'
'Ma, Lufang'
'Wang, Liya'

_publ_section_title
;
 U-type \p-conjugated phosphorescent ligand sensitized lanthanide
 metal--organic frameworks for efficient white-light-emitting diode
;
_journal_name_full 'Dalton Transactions'
_journal_paper_doi 10.1039/D3DT01869E
_journal_year 2023
_chemical_formula_moiety 'C21 H16 N O13 Tb'
_chemical_formula_sum 'C21 H16 N O13 Tb'
_chemical_formula_weight 649.27
_space_group_crystal_system triclinic
_space_group_IT_number 2
_space_group_name_Hall '-P 1'
_space_group_name_H-M_alt 'P -1'
_atom_sites_solution_hydrogens mixed
_atom_sites_solution_primary iterative
_audit_creation_date 2023-09-11
_audit_creation_method
;
Olex2 1.2
(compiled 2018.05.29 svn.r3508 for OlexSys, GUI svn.r5506)
;
_audit_update_record
;
2023-09-11 deposited with the CCDC.	2023-09-20 downloaded from the CCDC.
;
_cell_angle_alpha 79.170(4)
_cell_angle_beta 84.543(4)
_cell_angle_gamma 65.593(5)
_cell_formula_units_Z 2
_cell_length_a 9.1936(5)
_cell_length_b 9.4195(4)
_cell_length_c 14.1041(6)
_cell_measurement_reflns_used 5860
_cell_measurement_temperature 294.5
_cell_measurement_theta_max 28.6810
_cell_measurement_theta_min 3.8450
_cell_volume 1092.23(10)
_computing_cell_refinement 'CrysAlisPro 1.171.42.92a (Rigaku OD, 2023)'
_computing_data_collection 'CrysAlisPro 1.171.42.92a (Rigaku OD, 2023)'
_computing_data_reduction 'CrysAlisPro 1.171.42.92a (Rigaku OD, 2023)'
_computing_molecular_graphics 'Olex2 (Dolomanov et al., 2009)'
_computing_publication_material 'Olex2 (Dolomanov et al., 2009)'
_computing_structure_refinement 'ShelXL (Sheldrick, 2015)'
_computing_structure_solution 'olex2.solve (Bourhis et al., 2015)'
_diffrn_ambient_temperature 294.5
_diffrn_detector 'CCD plate'
_diffrn_detector_area_resol_mean 8.0584
_diffrn_detector_type EosS2
_diffrn_measured_fraction_theta_full 0.997
_diffrn_measured_fraction_theta_max 0.846
_diffrn_measurement_details
;
List of Runs (angles in degrees, time in seconds):

  # Type    Start    End  Width  t~exp~   \w     \q     \k     \f   Frames
#--------------------------------------------------------------------------
  1  \w    -73.00 -10.00   1.00    2.43    --  -15.84 -57.00 150.00   63
  2  \w     -8.00  19.00   1.00    2.43    --   16.93  77.00 150.00   27
  3  \w    -46.00  33.00   1.00    2.43    --   16.93 -57.00  90.00   79
  4  \w     -9.00  20.00   1.00    2.43    --   16.93  77.00 -30.00   29
  5  \w      4.00  39.00   1.00    2.43    --   16.93  77.00  60.00   35
  6  \w    -50.00  34.00   1.00    2.43    --   16.93 -57.00-150.00   84
  7  \w      3.00  84.00   1.00    2.43    --   16.93  57.00   0.00   81
;
_diffrn_measurement_device 'four-circle diffractometer'
_diffrn_measurement_device_type 'SuperNova, Single source at offset/far, EosS2'
_diffrn_measurement_method '\w scans'
_diffrn_orient_matrix_type 'CrysAlisPro convention (1999,Acta A55,543-557)'
_diffrn_orient_matrix_UB_11 -0.0326714000
_diffrn_orient_matrix_UB_12 0.0745040000
_diffrn_orient_matrix_UB_13 -0.0303257000
_diffrn_orient_matrix_UB_21 -0.0670070000
_diffrn_orient_matrix_UB_22 -0.0147828000
_diffrn_orient_matrix_UB_23 -0.0082608000
_diffrn_orient_matrix_UB_31 -0.0402897000
_diffrn_orient_matrix_UB_32 0.0354562000
_diffrn_orient_matrix_UB_33 0.0404326000
_diffrn_radiation_monochromator mirror
_diffrn_radiation_probe x-ray
_diffrn_radiation_type MoK\a
_diffrn_radiation_wavelength 0.71073
_diffrn_reflns_av_R_equivalents 0.0300
_diffrn_reflns_av_unetI/netI 0.0567
_diffrn_reflns_Laue_measured_fraction_full 0.997
_diffrn_reflns_Laue_measured_fraction_max 0.846
_diffrn_reflns_limit_h_max 12
_diffrn_reflns_limit_h_min -11
_diffrn_reflns_limit_k_max 9
_diffrn_reflns_limit_k_min -12
_diffrn_reflns_limit_l_max 19
_diffrn_reflns_limit_l_min -18
_diffrn_reflns_number 9846
_diffrn_reflns_point_group_measured_fraction_full 0.997
_diffrn_reflns_point_group_measured_fraction_max 0.846
_diffrn_reflns_theta_full 25.242
_diffrn_reflns_theta_max 29.284
_diffrn_reflns_theta_min 3.483
_diffrn_source 'micro-focus sealed X-ray tube'
_diffrn_source_type 'SuperNova (Mo) X-ray Source'
_exptl_absorpt_coefficient_mu 3.313
_exptl_absorpt_correction_T_max 1.00000
_exptl_absorpt_correction_T_min 0.64818
_exptl_absorpt_correction_type multi-scan
_exptl_absorpt_process_details
;
CrysAlisPro 1.171.42.92a (Rigaku Oxford Diffraction, 2023)
Empirical absorption correction using spherical harmonics,
implemented in SCALE3 ABSPACK scaling algorithm.
;
_exptl_crystal_colour 'clear light white'
_exptl_crystal_colour_lustre clear
_exptl_crystal_colour_modifier light
_exptl_crystal_colour_primary white
_exptl_crystal_density_diffrn 1.974
_exptl_crystal_description block
_exptl_crystal_F_000 636
_exptl_crystal_size_max 0.4
_exptl_crystal_size_mid 0.2
_exptl_crystal_size_min 0.2
_refine_diff_density_max 0.651
_refine_diff_density_min -0.777
_refine_diff_density_rms 0.132
_refine_ls_extinction_method none
_refine_ls_goodness_of_fit_ref 1.038
_refine_ls_hydrogen_treatment constr
_refine_ls_matrix_type full
_refine_ls_number_parameters 331
_refine_ls_number_reflns 5045
_refine_ls_number_restraints 1
_refine_ls_restrained_S_all 1.038
_refine_ls_R_factor_all 0.0351
_refine_ls_R_factor_gt 0.0313
_refine_ls_shift/su_max 0.002
_refine_ls_shift/su_mean 0.000
_refine_ls_structure_factor_coef Fsqd
_refine_ls_weighting_details 'w=1/[\s^2^(Fo^2^)+(0.0172P)^2^] where P=(Fo^2^+2Fc^2^)/3'
_refine_ls_weighting_scheme calc
_refine_ls_wR_factor_gt 0.0556
_refine_ls_wR_factor_ref 0.0583
_reflns_Friedel_coverage 0.000
_reflns_number_gt 4612
_reflns_number_total 5045
_reflns_threshold_expression 'I > 2\s(I)'
_cod_data_source_file d3dt01869e2.cif
_cod_data_source_block cyj-tb-mof_auto
_cod_database_code 7714002
_shelx_shelxl_version_number 2014/7
_chemical_oxdiff_usercomment 'C1 H1 O1 N1 Tb1'
_shelx_space_group_comment
;
The symmetry employed for this shelxl refinement is uniquely defined
by the following loop, which should always be used as a source of
symmetry information in preference to the above space-group names.
They are only intended as comments.
;
_shelx_estimated_absorpt_t_max 0.557
_shelx_estimated_absorpt_t_min 0.351
_reflns_odcompleteness_completeness 99.73
_reflns_odcompleteness_iscentric 1
_reflns_odcompleteness_theta 26.32
_olex2_refinement_description
;
1. Fixed Uiso
 At 1.2 times of:
  All C(H) groups
 At 1.5 times of:
  All O(H) groups, All O(H,H) groups
2. Restrained distances
 Tb1-H11A \\sim Tb1-H11B
 with sigma of 0.02
3.a Free rotating group:
 O11(H11A,H11B)
3.b Rotating group:
 O12(H12A,H12B), O13(H13A,H13B)
3.c Aromatic/amide H refined with riding coordinates:
 C9(H9), C10(H10), C8(H8), C15(H15), C17(H17), C13(H13), C6(H6), C4(H4), C2(H2)
3.d Idealised tetrahedral OH refined as rotating group:
 O8(H8A)
;
_olex2_submission_special_instructions 'No special instructions were received'
_oxdiff_exptl_absorpt_empirical_details
;
Empirical correction (ABSPACK) includes:
- Absorption correction using spherical harmonics
- Frame scaling
;
_oxdiff_exptl_absorpt_empirical_full_max 1.455
_oxdiff_exptl_absorpt_empirical_full_min 0.592

loop_
_space_group_symop_operation_xyz
'x, y, z'
'-x, -y, -z'

loop_
_atom_site_label
_atom_site_type_symbol
_atom_site_fract_x
_atom_site_fract_y
_atom_site_fract_z
_atom_site_U_iso_or_equiv
_atom_site_adp_type
_atom_site_occupancy
_atom_site_site_symmetry_order
_atom_site_calc_flag
_atom_site_refinement_flags_posn
_atom_site_refinement_flags_adp
_atom_site_refinement_flags_occupancy
_atom_site_disorder_assembly
_atom_site_disorder_group
C9 C -0.0934(4) 0.8018(5) 0.4052(3) 0.0377(10) Uani 1 1 d . . . . .
H9 H -0.1579 0.8383 0.3514 0.045 Uiso 1 1 calc R . . . .
C10 C 0.0518(5) 0.8134(5) 0.3985(3) 0.0343(10) Uani 1 1 d . . . . .
H10 H 0.0882 0.8556 0.3410 0.041 Uiso 1 1 calc R . . . .
C8 C -0.1444(4) 0.7369(5) 0.4907(3) 0.0317(9) Uani 1 1 d . . . . .
H8 H -0.2410 0.7260 0.4958 0.038 Uiso 1 1 calc R . . . .
C11 C 0.1401(4) 0.7598(4) 0.4806(3) 0.0254(8) Uani 1 1 d . . . . .
C7 C -0.0452(4) 0.6891(4) 0.5680(3) 0.0256(8) Uani 1 1 d . . . . .
C16 C 0.3760(4) 0.7215(4) 0.5586(3) 0.0232(8) Uani 1 1 d . . . . .
C15 C 0.4243(4) 0.5701(4) 0.6094(2) 0.0233(8) Uani 1 1 d . . . . .
H15 H 0.3950 0.4969 0.5897 0.028 Uiso 1 1 calc R . . . .
C17 C 0.4200(4) 0.8314(4) 0.5854(3) 0.0240(8) Uani 1 1 d . . . . .
H17 H 0.3855 0.9332 0.5505 0.029 Uiso 1 1 calc R . . . .
C21 C 0.5668(4) 0.9017(4) 0.6985(3) 0.0271(9) Uani 1 1 d . . . . .
C12 C 0.5164(4) 0.7888(4) 0.6653(3) 0.0215(8) Uani 1 1 d . . . . .
C13 C 0.5642(4) 0.6363(4) 0.7181(2) 0.0204(8) Uani 1 1 d . . . . .
H13 H 0.6276 0.6073 0.7719 0.025 Uiso 1 1 calc R . . . .
C14 C 0.5172(4) 0.5280(4) 0.6902(2) 0.0190(7) Uani 1 1 d . . . . .
C20 C 0.5612(4) 0.3674(4) 0.7520(3) 0.0226(8) Uani 1 1 d . . . . .
C5 C -0.0044(4) 0.5608(4) 0.7357(2) 0.0201(8) Uani 1 1 d . . . . .
C6 C 0.0662(4) 0.6387(4) 0.7761(2) 0.0203(8) Uani 1 1 d . . . . .
H6 H 0.0608 0.7372 0.7454 0.024 Uiso 1 1 calc R . . . .
C4 C 0.0006(4) 0.4153(4) 0.7813(2) 0.0210(8) Uani 1 1 d . . . . .
H4 H -0.0543 0.3677 0.7560 0.025 Uiso 1 1 calc R . . . .
C18 C 0.2061(4) 0.6573(4) 0.9159(3) 0.0184(7) Uani 1 1 d . . . . .
C1 C 0.1457(4) 0.5689(4) 0.8632(2) 0.0186(7) Uani 1 1 d . . . . .
C2 C 0.1601(4) 0.4176(4) 0.9060(2) 0.0198(8) Uani 1 1 d . . . . .
H2 H 0.2182 0.3682 0.9621 0.024 Uiso 1 1 calc R . . . .
C3 C 0.0878(4) 0.3406(4) 0.8648(2) 0.0179(7) Uani 1 1 d . . . . .
C19 C 0.1018(4) 0.1804(4) 0.9123(2) 0.0186(7) Uani 1 1 d . . . . .
N1 N 0.0947(3) 0.6989(3) 0.5659(2) 0.0249(7) Uani 1 1 d . . . . .
O10 O 0.2844(3) 0.7715(3) 0.47583(18) 0.0324(6) Uani 1 1 d . . . . .
O9 O -0.0966(3) 0.6251(3) 0.65323(18) 0.0291(6) Uani 1 1 d . . . . .
O8 O 0.5181(4) 1.0409(3) 0.6415(2) 0.0464(8) Uani 1 1 d . . . . .
H8A H 0.5396 1.1023 0.6657 0.070 Uiso 1 1 calc GR . . . .
O7 O 0.6420(3) 0.8710(3) 0.7712(2) 0.0361(7) Uani 1 1 d . . . . .
O6 O 0.5186(3) 0.2703(3) 0.72720(19) 0.0341(7) Uani 1 1 d . . . . .
O5 O 0.6361(3) 0.3448(3) 0.82735(19) 0.0304(6) Uani 1 1 d . . . . .
O1 O 0.1679(3) 0.8037(3) 0.88746(17) 0.0242(6) Uani 1 1 d . . . . .
O2 O 0.2869(3) 0.5873(3) 0.99127(17) 0.0241(6) Uani 1 1 d . . . . .
O3 O 0.2364(3) 0.0811(3) 0.94395(19) 0.0272(6) Uani 1 1 d . . . . .
O4 O -0.0180(3) 0.1483(3) 0.91974(19) 0.0295(6) Uani 1 1 d . . . . .
O11 O 0.4870(3) 0.2727(3) 1.05936(18) 0.0284(6) Uani 1 1 d . . . . .
H11A H 0.4160 0.3668 1.0506 0.043 Uiso 1 1 d DG . . . .
H11B H 0.4496 0.2241 1.1053 0.043 Uiso 1 1 d DG . . . .
O12 O 0.5297(3) 0.0989(3) 0.90726(18) 0.0272(6) Uani 1 1 d . . . . .
H12A H 0.5056 0.1462 0.8497 0.041 Uiso 1 1 d GR . . . .
H12B H 0.4434 0.1358 0.9397 0.041 Uiso 1 1 d GR . . . .
O13 O 0.8461(3) -0.0077(3) 0.84507(18) 0.0310(6) Uani 1 1 d . . . . .
H13A H 0.9412 -0.0706 0.8611 0.046 Uiso 1 1 d GR . . . .
H13B H 0.7972 -0.0679 0.8471 0.046 Uiso 1 1 d GR . . . .
Tb1 Tb 0.72732(2) 0.16726(2) 0.96427(2) 0.01645(6) Uani 1 1 d D . . . .

loop_
_atom_site_aniso_label
_atom_site_aniso_U_11
_atom_site_aniso_U_22
_atom_site_aniso_U_33
_atom_site_aniso_U_23
_atom_site_aniso_U_13
_atom_site_aniso_U_12
C9 0.028(2) 0.056(3) 0.021(2) -0.0024(19) -0.0131(16) -0.008(2)
C10 0.038(2) 0.041(3) 0.018(2) 0.0000(18) -0.0066(17) -0.0103(19)
C8 0.024(2) 0.048(3) 0.023(2) -0.0081(18) -0.0065(16) -0.0123(18)
C11 0.033(2) 0.023(2) 0.021(2) -0.0022(15) -0.0050(16) -0.0115(16)
C7 0.030(2) 0.021(2) 0.023(2) -0.0032(15) -0.0041(16) -0.0060(16)
C16 0.0259(19) 0.026(2) 0.0187(19) 0.0029(15) -0.0049(15) -0.0134(16)
C15 0.029(2) 0.026(2) 0.0204(19) -0.0045(16) -0.0029(15) -0.0158(16)
C17 0.0273(19) 0.0200(19) 0.023(2) 0.0028(15) -0.0006(16) -0.0108(15)
C21 0.034(2) 0.023(2) 0.026(2) -0.0022(16) 0.0001(17) -0.0151(17)
C12 0.0265(19) 0.0181(19) 0.023(2) -0.0034(15) 0.0045(15) -0.0132(15)
C13 0.0205(18) 0.025(2) 0.0162(18) -0.0032(15) -0.0035(14) -0.0093(15)
C14 0.0191(17) 0.0188(18) 0.0189(18) -0.0030(14) 0.0009(14) -0.0078(14)
C20 0.0250(19) 0.0196(19) 0.023(2) -0.0026(15) -0.0033(15) -0.0088(15)
C5 0.0187(17) 0.0218(19) 0.0182(18) -0.0003(15) -0.0064(14) -0.0069(14)
C6 0.0267(19) 0.0158(18) 0.0174(18) 0.0006(14) -0.0016(14) -0.0088(15)
C4 0.0195(18) 0.0185(18) 0.028(2) -0.0078(15) -0.0053(15) -0.0079(14)
C18 0.0159(17) 0.0178(18) 0.0218(19) -0.0041(14) 0.0025(14) -0.0074(14)
C1 0.0185(17) 0.0186(18) 0.0220(19) -0.0074(15) -0.0005(14) -0.0089(14)
C2 0.0204(17) 0.0169(18) 0.0220(19) -0.0017(14) -0.0016(14) -0.0079(14)
C3 0.0161(17) 0.0145(17) 0.0234(19) -0.0027(14) -0.0009(14) -0.0064(13)
C19 0.0214(18) 0.0165(18) 0.0213(19) -0.0066(14) 0.0011(14) -0.0099(14)
N1 0.0293(17) 0.0243(17) 0.0210(17) 0.0010(13) -0.0057(13) -0.0116(14)
O10 0.0373(15) 0.0454(17) 0.0202(14) 0.0087(12) -0.0097(12) -0.0264(13)
O9 0.0253(14) 0.0399(16) 0.0234(14) 0.0048(12) -0.0106(11) -0.0165(12)
O8 0.089(2) 0.0278(17) 0.0357(18) 0.0055(14) -0.0201(16) -0.0368(17)
O7 0.0529(18) 0.0303(16) 0.0334(17) -0.0028(13) -0.0150(14) -0.0230(14)
O6 0.0519(17) 0.0238(15) 0.0352(17) -0.0037(12) -0.0099(13) -0.0223(13)
O5 0.0396(15) 0.0211(14) 0.0325(16) 0.0068(12) -0.0156(12) -0.0158(12)
O1 0.0313(14) 0.0138(13) 0.0290(14) -0.0015(11) -0.0094(11) -0.0096(10)
O2 0.0303(14) 0.0156(13) 0.0286(15) -0.0014(11) -0.0107(11) -0.0102(11)
O3 0.0238(13) 0.0182(13) 0.0409(16) 0.0078(12) -0.0136(11) -0.0122(11)
O4 0.0198(13) 0.0258(14) 0.0502(18) -0.0092(13) 0.0041(12) -0.0162(11)
O11 0.0261(14) 0.0214(14) 0.0327(16) -0.0040(12) 0.0041(12) -0.0058(11)
O12 0.0185(13) 0.0391(16) 0.0269(15) -0.0037(12) -0.0029(11) -0.0148(11)
O13 0.0175(13) 0.0317(15) 0.0473(17) -0.0185(13) -0.0024(12) -0.0080(11)
Tb1 0.01530(9) 0.01301(9) 0.02265(10) -0.00137(7) -0.00307(7) -0.00741(7)

loop_
_atom_type_symbol
_atom_type_description
_atom_type_scat_dispersion_real
_atom_type_scat_dispersion_imag
_atom_type_scat_source
C C 0.0033 0.0016 'International Tables Vol C Tables 4.2.6.8 and 6.1.1.4'
H H 0.0000 0.0000 'International Tables Vol C Tables 4.2.6.8 and 6.1.1.4'
N N 0.0061 0.0033 'International Tables Vol C Tables 4.2.6.8 and 6.1.1.4'
O O 0.0106 0.0060 'International Tables Vol C Tables 4.2.6.8 and 6.1.1.4'
Tb Tb -0.1723 4.1537 'International Tables Vol C Tables 4.2.6.8 and 6.1.1.4'

loop_
_geom_angle_atom_site_label_1
_geom_angle_atom_site_label_2
_geom_angle_atom_site_label_3
_geom_angle
_geom_angle_site_symmetry_1
_geom_angle_site_symmetry_3
_geom_angle_publ_flag
C10 C9 H9 119.6 . . ?
C10 C9 C8 120.8(4) . . ?
C8 C9 H9 119.6 . . ?
C9 C10 H10 121.6 . . ?
C11 C10 C9 116.8(3) . . ?
C11 C10 H10 121.6 . . ?
C9 C8 H8 121.7 . . ?
C7 C8 C9 116.6(4) . . ?
C7 C8 H8 121.7 . . ?
C10 C11 O10 117.7(3) . . ?
N1 C11 C10 124.9(4) . . ?
N1 C11 O10 117.4(3) . . ?
N1 C7 C8 125.1(3) . . ?
N1 C7 O9 118.4(3) . . ?
O9 C7 C8 116.5(3) . . ?
C15 C16 C17 121.5(4) . . ?
C15 C16 O10 122.4(3) . . ?
C17 C16 O10 116.1(3) . . ?
C16 C15 H15 120.4 . . ?
C16 C15 C14 119.3(3) . . ?
C14 C15 H15 120.4 . . ?
C16 C17 H17 120.2 . . ?
C16 C17 C12 119.6(3) . . ?
C12 C17 H17 120.2 . . ?
O8 C21 C12 112.8(4) . . ?
O7 C21 C12 123.6(3) . . ?
O7 C21 O8 123.5(4) . . ?
C17 C12 C21 122.3(3) . . ?
C17 C12 C13 119.4(3) . . ?
C13 C12 C21 118.3(4) . . ?
C12 C13 H13 120.0 . . ?
C14 C13 C12 120.0(3) . . ?
C14 C13 H13 120.0 . . ?
C15 C14 C13 120.2(3) . . ?
C15 C14 C20 120.6(3) . . ?
C13 C14 C20 119.1(3) . . ?
O6 C20 C14 119.1(3) . . ?
O6 C20 O5 125.2(3) . . ?
O5 C20 C14 115.7(3) . . ?
C6 C5 C4 120.9(3) . . ?
C6 C5 O9 124.0(3) . . ?
C4 C5 O9 114.9(3) . . ?
C5 C6 H6 120.2 . . ?
C5 C6 C1 119.6(3) . . ?
C1 C6 H6 120.2 . . ?
C5 C4 H4 120.0 . . ?
C5 C4 C3 119.9(3) . . ?
C3 C4 H4 120.0 . . ?
C1 C18 Tb1 170.2(2) . 2_667 ?
O1 C18 C1 119.5(3) . . ?
O1 C18 Tb1 61.22(19) . 2_667 ?
O2 C18 C1 119.8(3) . . ?
O2 C18 O1 120.6(3) . . ?
O2 C18 Tb1 59.76(18) . 2_667 ?
C6 C1 C18 121.4(3) . . ?
C6 C1 C2 119.7(3) . . ?
C2 C1 C18 118.8(3) . . ?
C1 C2 H2 119.9 . . ?
C3 C2 C1 120.1(3) . . ?
C3 C2 H2 119.9 . . ?
C4 C3 C2 119.6(3) . . ?
C4 C3 C19 120.9(3) . . ?
C2 C3 C19 119.5(3) . . ?
O3 C19 C3 118.1(3) . . ?
O4 C19 C3 119.6(3) . . ?
O4 C19 O3 122.3(3) . . ?
C7 N1 C11 115.8(3) . . ?
C11 O10 C16 119.4(3) . . ?
C7 O9 C5 123.2(3) . . ?
C21 O8 H8A 109.5 . . ?
C20 O5 Tb1 141.5(2) . . ?
C18 O1 Tb1 92.3(2) . 2_667 ?
C18 O2 Tb1 93.8(2) . 2_667 ?
C19 O3 Tb1 122.4(2) . 2_657 ?
C19 O4 Tb1 158.6(2) . 1_455 ?
H11A O11 H11B 104.5 . . ?
Tb1 O11 H11A 126.7 . . ?
Tb1 O11 H11B 128.6 . . ?
H12A O12 H12B 104.5 . . ?
Tb1 O12 H12A 109.5 . . ?
Tb1 O12 H12B 109.2 . . ?
H13A O13 H13B 104.4 . . ?
Tb1 O13 H13A 109.4 . . ?
Tb1 O13 H13B 109.5 . . ?
O5 Tb1 C18 103.26(10) . 2_667 ?
O5 Tb1 O1 129.59(8) . 2_667 ?
O5 Tb1 O2 77.52(9) . 2_667 ?
O5 Tb1 O3 148.31(10) . 2_657 ?
O5 Tb1 O4 88.70(9) . 1_655 ?
O5 Tb1 O11 96.16(9) . . ?
O5 Tb1 O12 75.76(9) . . ?
O5 Tb1 O13 80.61(9) . . ?
O1 Tb1 C18 26.51(8) 2_667 2_667 ?
O2 Tb1 C18 26.41(8) 2_667 2_667 ?
O2 Tb1 O1 52.81(8) 2_667 2_667 ?
O3 Tb1 C18 107.86(10) 2_657 2_667 ?
O3 Tb1 O1 81.90(8) 2_657 2_667 ?
O3 Tb1 O2 132.40(9) 2_657 2_667 ?
O3 Tb1 O11 86.25(8) 2_657 . ?
O3 Tb1 O12 74.95(9) 2_657 . ?
O3 Tb1 O13 78.14(9) 2_657 . ?
O4 Tb1 C18 74.78(9) 1_655 2_667 ?
O4 Tb1 O1 75.96(8) 1_655 2_667 ?
O4 Tb1 O2 79.96(8) 1_655 2_667 ?
O4 Tb1 O3 104.93(8) 1_655 2_657 ?
O4 Tb1 O11 149.83(9) 1_655 . ?
O4 Tb1 O12 137.38(9) 1_655 . ?
O4 Tb1 O13 68.71(8) 1_655 . ?
O11 Tb1 C18 75.12(9) . 2_667 ?
O11 Tb1 O1 78.10(9) . 2_667 ?
O11 Tb1 O2 72.15(8) . 2_667 ?
O11 Tb1 O12 72.28(9) . . ?
O11 Tb1 O13 141.46(9) . . ?
O12 Tb1 C18 147.04(8) . 2_667 ?
O12 Tb1 O1 143.20(8) . 2_667 ?
O12 Tb1 O2 132.27(8) . 2_667 ?
O12 Tb1 O13 69.70(8) . . ?
O13 Tb1 C18 143.22(8) . 2_667 ?
O13 Tb1 O1 132.77(8) . 2_667 ?
O13 Tb1 O2 141.93(8) . 2_667 ?

loop_
_geom_bond_atom_site_label_1
_geom_bond_atom_site_label_2
_geom_bond_distance
_geom_bond_site_symmetry_2
_geom_bond_publ_flag
C9 H9 0.9300 . ?
C9 C10 1.377(5) . ?
C9 C8 1.378(5) . ?
C10 H10 0.9300 . ?
C10 C11 1.369(5) . ?
C8 H8 0.9300 . ?
C8 C7 1.374(5) . ?
C11 N1 1.338(4) . ?
C11 O10 1.371(4) . ?
C7 N1 1.325(4) . ?
C7 O9 1.374(4) . ?
C16 C15 1.378(5) . ?
C16 C17 1.378(5) . ?
C16 O10 1.395(4) . ?
C15 H15 0.9300 . ?
C15 C14 1.385(5) . ?
C17 H17 0.9300 . ?
C17 C12 1.393(5) . ?
C21 C12 1.484(5) . ?
C21 O8 1.324(4) . ?
C21 O7 1.212(5) . ?
C12 C13 1.396(5) . ?
C13 H13 0.9300 . ?
C13 C14 1.390(5) . ?
C14 C20 1.509(5) . ?
C20 O6 1.247(4) . ?
C20 O5 1.258(4) . ?
C5 C6 1.381(5) . ?
C5 C4 1.383(4) . ?
C5 O9 1.392(4) . ?
C6 H6 0.9300 . ?
C6 C1 1.395(5) . ?
C4 H4 0.9300 . ?
C4 C3 1.389(5) . ?
C18 C1 1.499(5) . ?
C18 O1 1.267(4) . ?
C18 O2 1.264(4) . ?
C18 Tb1 2.837(4) 2_667 ?
C1 C2 1.396(4) . ?
C2 H2 0.9300 . ?
C2 C3 1.392(5) . ?
C3 C19 1.489(4) . ?
C19 O3 1.264(4) . ?
C19 O4 1.247(4) . ?
O8 H8A 0.8200 . ?
O5 Tb1 2.273(2) . ?
O1 Tb1 2.488(3) 2_667 ?
O2 Tb1 2.456(2) 2_667 ?
O3 Tb1 2.358(2) 2_657 ?
O4 Tb1 2.308(2) 1_455 ?
O11 H11A 0.8500 . ?
O11 H11B 0.8502 . ?
O11 Tb1 2.407(2) . ?
O12 H12A 0.8500 . ?
O12 H12B 0.8502 . ?
O12 Tb1 2.408(2) . ?
O13 H13A 0.8524 . ?
O13 H13B 0.8524 . ?
O13 Tb1 2.437(2) . ?
Tb1 C18 2.837(4) 2_667 ?
Tb1 O1 2.488(3) 2_667 ?
Tb1 O2 2.456(2) 2_667 ?
Tb1 O3 2.358(2) 2_657 ?
Tb1 O4 2.308(2) 1_655 ?

loop_
_geom_torsion_atom_site_label_1
_geom_torsion_atom_site_label_2
_geom_torsion_atom_site_label_3
_geom_torsion_atom_site_label_4
_geom_torsion
_geom_torsion_site_symmetry_1
_geom_torsion_site_symmetry_2
_geom_torsion_site_symmetry_3
_geom_torsion_site_symmetry_4
_geom_torsion_publ_flag
C9 C10 C11 N1 -0.6(6) . . . . ?
C9 C10 C11 O10 -179.4(3) . . . . ?
C9 C8 C7 N1 -0.9(6) . . . . ?
C9 C8 C7 O9 179.7(3) . . . . ?
C10 C9 C8 C7 1.6(6) . . . . ?
C10 C11 N1 C7 1.3(5) . . . . ?
C10 C11 O10 C16 178.5(3) . . . . ?
C8 C9 C10 C11 -0.9(6) . . . . ?
C8 C7 N1 C11 -0.5(5) . . . . ?
C8 C7 O9 C5 175.1(3) . . . . ?
C16 C15 C14 C13 -1.6(5) . . . . ?
C16 C15 C14 C20 175.1(3) . . . . ?
C16 C17 C12 C21 -179.5(3) . . . . ?
C16 C17 C12 C13 -1.3(5) . . . . ?
C15 C16 C17 C12 0.4(5) . . . . ?
C15 C16 O10 C11 57.1(4) . . . . ?
C15 C14 C20 O6 3.0(5) . . . . ?
C15 C14 C20 O5 -175.2(3) . . . . ?
C17 C16 C15 C14 1.0(5) . . . . ?
C17 C16 O10 C11 -124.8(3) . . . . ?
C17 C12 C13 C14 0.7(5) . . . . ?
C21 C12 C13 C14 178.9(3) . . . . ?
C12 C13 C14 C15 0.8(5) . . . . ?
C12 C13 C14 C20 -176.1(3) . . . . ?
C13 C14 C20 O6 179.8(3) . . . . ?
C13 C14 C20 O5 1.6(4) . . . . ?
C14 C20 O5 Tb1 172.2(2) . . . . ?
C5 C6 C1 C18 -172.2(3) . . . . ?
C5 C6 C1 C2 3.3(5) . . . . ?
C5 C4 C3 C2 4.6(5) . . . . ?
C5 C4 C3 C19 -176.8(3) . . . . ?
C6 C5 C4 C3 -4.9(5) . . . . ?
C6 C5 O9 C7 52.5(5) . . . . ?
C6 C1 C2 C3 -3.6(5) . . . . ?
C4 C5 C6 C1 1.0(5) . . . . ?
C4 C5 O9 C7 -133.3(3) . . . . ?
C4 C3 C19 O3 138.1(3) . . . . ?
C4 C3 C19 O4 -42.0(4) . . . . ?
C18 C1 C2 C3 172.0(3) . . . . ?
C1 C18 O1 Tb1 168.8(2) . . . 2_667 ?
C1 C18 O2 Tb1 -168.7(2) . . . 2_667 ?
C1 C2 C3 C4 -0.3(5) . . . . ?
C1 C2 C3 C19 -178.9(3) . . . . ?
C2 C3 C19 O3 -43.3(4) . . . . ?
C2 C3 C19 O4 136.6(3) . . . . ?
C3 C19 O3 Tb1 173.2(2) . . . 2_657 ?
C3 C19 O4 Tb1 -59.2(8) . . . 1_455 ?
N1 C11 O10 C16 -0.4(5) . . . . ?
N1 C7 O9 C5 -4.3(5) . . . . ?
O10 C11 N1 C7 -179.9(3) . . . . ?
O10 C16 C15 C14 179.0(3) . . . . ?
O10 C16 C17 C12 -177.7(3) . . . . ?
O9 C7 N1 C11 178.9(3) . . . . ?
O9 C5 C6 C1 174.9(3) . . . . ?
O9 C5 C4 C3 -179.4(3) . . . . ?
O8 C21 C12 C17 -3.5(5) . . . . ?
O8 C21 C12 C13 178.3(3) . . . . ?
O7 C21 C12 C17 175.1(3) . . . . ?
O7 C21 C12 C13 -3.1(5) . . . . ?
O6 C20 O5 Tb1 -5.8(6) . . . . ?
O1 C18 C1 C6 8.7(4) . . . . ?
O1 C18 C1 C2 -166.9(3) . . . . ?
O1 C18 O2 Tb1 7.3(3) . . . 2_667 ?
O2 C18 C1 C6 -175.3(3) . . . . ?
O2 C18 C1 C2 9.1(4) . . . . ?
O2 C18 O1 Tb1 -7.2(3) . . . 2_667 ?
O3 C19 O4 Tb1 120.8(6) . . . 1_455 ?
O4 C19 O3 Tb1 -6.8(5) . . . 2_657 ?
